data_9004282
loop_
_publ_author_name
'Burns, P. C.'
'MacDonald, D. J.'
'Hawthorne, F. C.'

_publ_section_title
;
 The crystal chemistry of manganese-bearing elbaite
 Sample: T12
;
_journal_name_full 'The Canadian Mineralogist'
_journal_page_first 31
_journal_page_last 41
_journal_volume 32
_journal_year 1994
_chemical_compound_source Zambia
_chemical_formula_sum
;Al7.05 B3 Ca0.04 F0.68 Fe0.06 H3.32 K0.01 Li0.99 Mn0.87 Na0.77 O30.32 Si6
 Ti0.03
;
_chemical_name_mineral Elbaite
_space_group_IT_number 160
_symmetry_space_group_name_Hall 'R 3 -2"'
_symmetry_space_group_name_H-M 'R 3 m :H'
_cell_angle_alpha 90
_cell_angle_beta 90
_cell_angle_gamma 120
_cell_formula_units_Z 3
_cell_length_a 15.926
_cell_length_b 15.926
_cell_length_c 7.106
_cell_volume 1560.879
_database_code_amcsd 0005355
_exptl_crystal_density_diffrn 3.101
_cod_original_sg_symbol_H-M 'R 3 m'
_cod_original_formula_sum 'Ca.04 Na.77 K.01 Ti.03 Al7.05 Fe.06 Mn.87 Li.99 Si6 B3 F.68 O30.32 H3.32'
_cod_database_code 9004282

loop_
_space_group_symop_operation_xyz
x,y,z
2/3+x,1/3+y,1/3+z
1/3+x,2/3+y,2/3+z
x,x-y,z
2/3+x,1/3+x-y,1/3+z
1/3+x,2/3+x-y,2/3+z
-y,-x,z
2/3-y,1/3-x,1/3+z
1/3-y,2/3-x,2/3+z
-x+y,y,z
2/3-x+y,1/3+y,1/3+z
1/3-x+y,2/3+y,2/3+z
-y,x-y,z
2/3-y,1/3+x-y,1/3+z
1/3-y,2/3+x-y,2/3+z
-x+y,-x,z
2/3-x+y,1/3-x,1/3+z
1/3-x+y,2/3-x,2/3+z

loop_
_atom_site_label
_atom_site_fract_x
_atom_site_fract_y
_atom_site_fract_z
_atom_site_occupancy
_atom_site_U_iso_or_equiv
_atom_site_type_symbol
_atom_site_attached_hydrogens
CaX 0.00000 0.00000 0.84080 0.04000 0.02510 Ca 0
NaX 0.00000 0.00000 0.84080 0.77000 0.02510 Na 0
KX 0.00000 0.00000 0.84080 0.01000 0.02510 K 0
TiY 0.06187 0.93813 0.44720 0.01000 0.01240 Ti 0
AlY 0.06187 0.93813 0.44720 0.35000 0.01240 Al 0
FeY 0.06187 0.93813 0.44720 0.02000 0.01240 Fe 0
MnY 0.06187 0.93813 0.44720 0.29000 0.01240 Mn 0
LiY 0.06187 0.93813 0.44720 0.33000 0.01240 Li 0
AlZ 0.26114 0.29785 0.46170 1.00000 0.00670 Al 0
Si 0.19001 0.19192 0.07370 1.00000 0.00560 Si 0
B 0.89020 0.10980 0.61980 1.00000 0.00760 B 0
F1 0.00000 0.00000 0.29010 0.68000 0.04740 F 0
O-H1 0.00000 0.00000 0.29010 0.32000 0.04740 O 1
O2 0.93883 0.06117 0.59260 1.00000 0.02140 O 0
O-H3 0.13454 0.86546 0.56440 1.00000 0.01090 O 1
O4 0.90671 0.09329 0.00280 1.00000 0.00900 O 0
O5 0.09338 0.90662 -0.01950 1.00000 0.00960 O 0
O6 0.18750 0.19740 0.29810 1.00000 0.00890 O 0
O7 0.28590 0.28570 -0.00710 1.00000 0.00750 O 0
O8 0.27070 0.21000 0.63220 1.00000 0.00910 O 0

loop_
_cod_changelog_entry_id
_cod_changelog_entry_author
_cod_changelog_entry_date
_cod_changelog_entry_text
1
;cod-tools version 3.8.0
Id: cif_guess_AMCSD_atom_types 9581 2023-05-17 12:35:41Z saulius
;
2023-05-18T11:38:02+03:00
;Derived atom types and hydrogen counts
from atom names that follow the AMCSD naming convention
(Wat == water, O-H == hydroxyl).
;

loop_
_cod_related_entry_id
_cod_related_entry_database
_cod_related_entry_code
1 AMCSD 0005355
